data_4306523
loop_
_publ_author_name
'Jae-Hyuk Her'
'Muhammed Yousufuddin'
'Wei Zhou'
'Satish S. Jalisatgi'
'James G. Kulleck'
'Jason A. Zan'
'Son-Jong Hwang'
'Robert C. Bowman'
'Terrence J. Udovic'

_publ_contact_author_address
; 
National Institute of Standards and Technology Center for Neutron Research
100 Bureau Drive, Stop 6102
Gaithersburg, MD 20899-6102
USA
;
_publ_contact_author_email jhher@nist.gov
_publ_contact_author_name 'Jae-Hyuk Her'
_publ_section_title
;
Crystal Structure of Li2B12H12: a Possible Intermediate Species in the
Decomposition of LiBH4
;
_journal_name_full 'Inorganic Chemistry'
_journal_page_first 9757
_journal_page_last 9759
_journal_paper_doi 10.1021/ic801345h
_journal_volume 47
_journal_year 2008
_chemical_formula_moiety 'H12 B12 Li2'
_chemical_formula_structural 'H12 B12 Li2'
_chemical_formula_sum 'B12 H12 Li2'
_chemical_formula_weight 155.70
_chemical_name_systematic
;
Lithium dodecahydrododecaborate
;
_space_group_crystal_system cubic
_space_group_IT_number 205
_space_group_name_H-M_alt 'P a -3'
_symmetry_space_group_name_Hall '-P 2ac 2ab 3'
_symmetry_space_group_name_H-M 'P a -3'
_cell_angle_alpha 90
_cell_angle_beta 90
_cell_angle_gamma 90
_cell_formula_units_Z 4
_cell_length_a 9.57713(21)
_cell_length_b 9.57713(21)
_cell_length_c 9.57713(21)
_cell_measurement_temperature 293
_cell_volume 878.43(3)
_computing_cell_refinement TOPAS-Academic
_computing_data_collection Rigaku
_computing_data_reduction TOPAS-Academic
_computing_structure_refinement TOPAS-Academic
_computing_structure_solution TOPAS-Academic
_diffrn_ambient_temperature 293
_diffrn_detector 'scintillation counter with Ni filiter'
_diffrn_measurement_device_type 'Rigaku Ultra III diffractometer'
_diffrn_radiation_monochromator None
_diffrn_radiation_type 'Cu K\a'
_diffrn_radiation_wavelength 1.54059
_diffrn_source 'sealed tube'
_diffrn_source_target Cu
_exptl_absorpt_correction_type none
_pd_block_diffractogram_id Li2B12H12-profile
_pd_char_colour white
_pd_instr_location
;
National Institute of Standards and Technology Center for Neutron Research
;
_pd_meas_2theta_range_inc 0.05
_pd_meas_2theta_range_max 100.000
_pd_meas_2theta_range_min 10.000
_pd_meas_number_of_points 1801
_pd_meas_scan_method step
_pd_proc_2theta_range_inc 0.05
_pd_proc_2theta_range_max 100.0
_pd_proc_2theta_range_min 10.0
_pd_proc_info_excluded_regions none
_pd_proc_ls_background_function
;
Chebyshev polynomial with 10 coefficients
;
_pd_proc_ls_pref_orient_corr
;
none
;
_pd_proc_ls_profile_function
;
Simple_Axial_model function in TOPAS-Academic.
;
_pd_proc_ls_prof_R_factor 0.041
_pd_proc_ls_prof_wR_expected 0.043
_pd_proc_ls_prof_wR_factor 0.054
_pd_proc_wavelength 1.54059
_pd_spec_mounting
;
capillary
;
_pd_spec_mount_mode transmission
_pd_spec_shape cylinder
_refine_ls_extinction_method none
_refine_ls_goodness_of_fit_all 1.244
_refine_ls_hydrogen_treatment constr
_refine_ls_number_parameters 38
_refine_ls_R_I_factor 0.013
_refine_ls_shift/su_max 0.001
_refine_ls_weighting_details 1/(sigma*sigma)
_refine_ls_weighting_scheme sigma
_cod_data_source_file ic801345h_si_002.cif
_cod_data_source_block Li2B12H12
_cod_depositor_comments
;
The following automatic conversions were performed:
'_space_group_crystal_system' value 'Cubic' changed to 'cubic' according
to '/home/saulius/struct/CIF-dictionaries/cif_core.dic' dictionary named
'cif_core.dic' version 2.4.1 from 2010-06-29.

Automatic conversion script
Id: cif_fix_enum 1527 2010-12-29 10:47:43Z saulius 
;
_cod_original_cell_volume 878.428(57)
_cod_original_formula_sum 'H12 B12 Li2'
_cod_database_code 4306523

loop_
_symmetry_equiv_pos_site_id
_symmetry_equiv_pos_as_xyz
1 '-x, -y, -z'
2 '-x, y+1/2, -z+1/2'
3 '-x+1/2, -y, z+1/2'
4 '-x+1/2, y+1/2, z'
5 '-y, -z, -x'
6 '-y, z+1/2, -x+1/2'
7 '-y+1/2, -z, x+1/2'
8 '-y+1/2, z+1/2, x'
9 '-z, -x, -y'
10 '-z, x+1/2, -y+1/2'
11 '-z+1/2, -x, y+1/2'
12 '-z+1/2, x+1/2, y'
13 'z, -x+1/2, y+1/2'
14 'z, x, y'
15 'z+1/2, -x+1/2, -y'
16 'z+1/2, x, -y+1/2'
17 'y, -z+1/2, x+1/2'
18 'y, z, x'
19 'y+1/2, -z+1/2, -x'
20 'y+1/2, z, -x+1/2'
21 'x, -y+1/2, z+1/2'
22 'x, y, z'
23 'x+1/2, -y+1/2, -z'
24 'x+1/2, y, -z+1/2'

loop_
_atom_site_aniso_label
_atom_site_aniso_U_11
_atom_site_aniso_U_22
_atom_site_aniso_U_33
_atom_site_aniso_U_12
_atom_site_aniso_U_13
_atom_site_aniso_U_23
_atom_site_aniso_type_symbol
? ? ? ? ? ? ? ?

loop_
_atom_site_label
_atom_site_type_symbol
_atom_site_symmetry_multiplicity
_atom_site_fract_x
_atom_site_fract_y
_atom_site_fract_z
_atom_site_occupancy
_atom_site_B_iso_or_equiv
Li1 Li 8 0.64002(40) 0.64002(40) 0.64002(40) 1 4.66(20)
B1 B 24 -0.09125405 -0.09101656 0.1236277 1 1.981(72)
B2 B 24 -0.03597303 -0.03888101 -0.1705559 1 1.981(72)
H1 H 24 -0.1555569 -0.155152 0.2107428 1 1.981(72)
H2 H 24 -0.06132169 -0.0662788 -0.2907394 1 1.981(72)

loop_
_atom_type_symbol
_atom_type_description
_atom_type_scat_dispersion_real
_atom_type_scat_dispersion_imag
_atom_type_scat_source
_atom_type_scat_length_neutron
? ? ? ? ? ?

loop_
_geom_angle_atom_site_label_1
_geom_angle_atom_site_label_2
_geom_angle_atom_site_label_3
_geom_angle
_geom_angle_site_symmetry_1
_geom_angle_site_symmetry_2
_geom_angle_site_symmetry_3
H1 Li1 H1 66.67(56) 2_444 1_555 19_444
H1 Li1 H1 66.67(56) 11_444 1_555 2_444
H1 Li1 H1 66.67(56) 11_444 1_555 19_444
H2 Li1 H1 158.51(30) 23_444 1_555 11_444
H2 Li1 H1 106.57(19) 23_444 1_555 2_444
H2 Li1 H1 91.86(67) 23_444 1_555 19_444
H2 Li1 H2 93.75(42) 7_444 1_555 23_444
H2 Li1 H1 91.86(67) 7_444 1_555 11_444
H2 Li1 H1 158.51(30) 7_444 1_555 2_444
H2 Li1 H1 106.57(19) 7_444 1_555 19_444
H2 Li1 H2 93.75(42) 10_444 1_555 7_444
H2 Li1 H2 93.75(42) 10_444 1_555 23_444
H2 Li1 H1 106.57(19) 10_444 1_555 11_444
H2 Li1 H1 91.86(67) 10_444 1_555 2_444
H2 Li1 H1 158.51(30) 10_444 1_555 19_444
B1 Li1 H2 155.32(20) 19_444 1_555 10_444
B1 Li1 H2 101.08(13) 19_444 1_555 7_444
B1 Li1 H2 65.91(34) 19_444 1_555 23_444
B1 Li1 H1 92.66(28) 19_444 1_555 11_444
B1 Li1 H1 81.53(33) 19_444 1_555 2_444
B1 Li1 H1 26.65(35) 19_444 1_555 19_444
B1 Li1 B1 102.94(17) 11_444 1_555 19_444
B1 Li1 H2 101.08(13) 11_444 1_555 10_444
B1 Li1 H2 65.91(34) 11_444 1_555 7_444
B1 Li1 H2 155.32(20) 11_444 1_555 23_444
B1 Li1 H1 26.65(35) 11_444 1_555 11_444
B1 Li1 H1 92.66(28) 11_444 1_555 2_444
B1 Li1 H1 81.53(33) 11_444 1_555 19_444
B1 Li1 B1 102.94(17) 2_444 1_555 11_444
B1 Li1 B1 102.94(17) 2_444 1_555 19_444
B1 Li1 H2 65.91(34) 2_444 1_555 10_444
B1 Li1 H2 155.32(20) 2_444 1_555 7_444
B1 Li1 H2 101.08(13) 2_444 1_555 23_444
B1 Li1 H1 81.53(33) 2_444 1_555 11_444
B1 Li1 H1 26.65(35) 2_444 1_555 2_444
B1 Li1 H1 92.66(28) 2_444 1_555 19_444
B2 Li1 B1 106.884(80) 23_444 1_555 2_444
B2 Li1 B1 136.46(11) 23_444 1_555 11_444
B2 Li1 B1 39.858(64) 23_444 1_555 19_444
B2 Li1 H2 119.74(22) 23_444 1_555 10_444
B2 Li1 H2 95.15(30) 23_444 1_555 7_444
B2 Li1 H2 26.28(33) 23_444 1_555 23_444
B2 Li1 H1 132.45(28) 23_444 1_555 11_444
B2 Li1 H1 100.02(18) 23_444 1_555 2_444
B2 Li1 H1 66.26(36) 23_444 1_555 19_444
B2 Li1 B2 116.387(94) 7_444 1_555 23_444
B2 Li1 B1 136.46(11) 7_444 1_555 2_444
B2 Li1 B1 39.858(64) 7_444 1_555 11_444
B2 Li1 B1 106.884(80) 7_444 1_555 19_444
B2 Li1 H2 95.15(30) 7_444 1_555 10_444
B2 Li1 H2 26.28(33) 7_444 1_555 7_444
B2 Li1 H2 119.74(22) 7_444 1_555 23_444
B2 Li1 H1 66.26(36) 7_444 1_555 11_444
B2 Li1 H1 132.45(28) 7_444 1_555 2_444
B2 Li1 H1 100.02(18) 7_444 1_555 19_444
B2 Li1 B2 116.387(94) 10_444 1_555 7_444
B2 Li1 B2 116.387(94) 10_444 1_555 23_444
B2 Li1 B1 39.858(64) 10_444 1_555 2_444
B2 Li1 B1 106.884(80) 10_444 1_555 11_444
B2 Li1 B1 136.46(11) 10_444 1_555 19_444
B2 Li1 H2 26.28(33) 10_444 1_555 10_444
B2 Li1 H2 119.74(22) 10_444 1_555 7_444
B2 Li1 H2 95.15(30) 10_444 1_555 23_444
B2 Li1 H1 100.02(18) 10_444 1_555 11_444
B2 Li1 H1 66.26(36) 10_444 1_555 2_444
B2 Li1 H1 132.45(28) 10_444 1_555 19_444
H1 Li1 B2 154.97(27) 4_444 1_555 10_444
H1 Li1 B2 64.38(23) 4_444 1_555 7_444
H1 Li1 B2 52.73(22) 4_444 1_555 23_444
H1 Li1 B1 155.62(26) 4_444 1_555 2_444
H1 Li1 B1 88.99(19) 4_444 1_555 11_444
H1 Li1 B1 53.19(22) 4_444 1_555 19_444
H1 Li1 H2 133.14(51) 4_444 1_555 10_444
H1 Li1 H2 49.04(39) 4_444 1_555 7_444
H1 Li1 H2 66.59(37) 4_444 1_555 23_444
H1 Li1 H1 102.50(22) 4_444 1_555 11_444
H1 Li1 H1 133.68(23) 4_444 1_555 2_444
H1 Li1 H1 67.84(37) 4_444 1_555 19_444
H1 Li1 H1 114.94(12) 20_444 1_555 4_444
H1 Li1 B2 64.38(23) 20_444 1_555 10_444
H1 Li1 B2 52.73(22) 20_444 1_555 7_444
H1 Li1 B2 154.97(27) 20_444 1_555 23_444
H1 Li1 B1 88.99(19) 20_444 1_555 2_444
H1 Li1 B1 53.19(22) 20_444 1_555 11_444
H1 Li1 B1 155.62(26) 20_444 1_555 19_444
H1 Li1 H2 49.04(39) 20_444 1_555 10_444
H1 Li1 H2 66.59(37) 20_444 1_555 7_444
H1 Li1 H2 133.14(51) 20_444 1_555 23_444
H1 Li1 H1 67.84(37) 20_444 1_555 11_444
H1 Li1 H1 102.50(22) 20_444 1_555 2_444
H1 Li1 H1 133.68(23) 20_444 1_555 19_444
H1 Li1 H1 114.94(12) 13_444 1_555 20_444
H1 Li1 H1 114.94(12) 13_444 1_555 4_444
H1 Li1 B2 52.73(22) 13_444 1_555 10_444
H1 Li1 B2 154.97(27) 13_444 1_555 7_444
H1 Li1 B2 64.38(23) 13_444 1_555 23_444
H1 Li1 B1 53.19(22) 13_444 1_555 2_444
H1 Li1 B1 155.62(26) 13_444 1_555 11_444
H1 Li1 B1 88.99(19) 13_444 1_555 19_444
H1 Li1 H2 66.59(37) 13_444 1_555 10_444
H1 Li1 H2 133.14(51) 13_444 1_555 7_444
H1 Li1 H2 49.04(39) 13_444 1_555 23_444
H1 Li1 H1 133.68(23) 13_444 1_555 11_444
H1 Li1 H1 67.84(37) 13_444 1_555 2_444
H1 Li1 H1 102.50(22) 13_444 1_555 19_444
B2 B1 H1 121.355(58) 5_555 1_555 1_555
B2 B1 B2 108.65(11) 22_555 1_555 5_555
B1 B1 B2 60.40(11) 18_555 1_555 22_555
B1 B1 B2 60.305(49) 18_555 1_555 5_555
B1 B1 H1 121.753(14) 18_555 1_555 1_555
B1 B1 B1 107.779(88) 14_555 1_555 18_555
B1 B1 B2 59.29(11) 14_555 1_555 22_555
B1 B1 B2 108.333(78) 14_555 1_555 5_555
B1 B1 H1 121.753(14) 14_555 1_555 1_555
B2 B1 B1 59.749(49) 9_555 1_555 14_555
B2 B1 B1 108.015(77) 9_555 1_555 18_555
B2 B1 B2 107.32(11) 9_555 1_555 22_555
B2 B1 B2 60.30(12) 9_555 1_555 5_555
B2 B1 H1 121.951(57) 9_555 1_555 1_555
H2 B1 B2 70.69(16) 5_555 1_555 9_555
H2 B1 B1 127.36(18) 5_555 1_555 14_555
H2 B1 B1 70.62(12) 5_555 1_555 18_555
H2 B1 B2 127.78(21) 5_555 1_555 22_555
H2 B1 B2 23.15(17) 5_555 1_555 5_555
H2 B1 H1 98.20(20) 5_555 1_555 1_555
Li1 B1 H2 89.97(16) 2_645 1_555 5_555
Li1 B1 B2 72.04(16) 2_645 1_555 9_555
Li1 B1 B1 90.85(19) 2_645 1_555 14_555
Li1 B1 B1 158.66(16) 2_645 1_555 18_555
Li1 B1 B2 140.74(16) 2_645 1_555 22_555
Li1 B1 B2 104.57(11) 2_645 1_555 5_555
Li1 B1 H1 50.62(18) 2_645 1_555 1_555
H2 B1 Li1 127.56(16) 22_555 1_555 2_645
H2 B1 H2 140.96(23) 22_555 1_555 5_555
H2 B1 B2 125.97(18) 22_555 1_555 9_555
H2 B1 B1 69.34(15) 22_555 1_555 14_555
H2 B1 B1 70.53(15) 22_555 1_555 18_555
H2 B1 B2 22.86(16) 22_555 1_555 22_555
H2 B1 B2 127.52(18) 22_555 1_555 5_555
H2 B1 H1 98.86(16) 22_555 1_555 1_555
H1 B1 H2 71.52(14) 18_555 1_555 22_555
H1 B1 Li1 142.43(24) 18_555 1_555 2_645
H1 B1 H2 71.309(60) 18_555 1_555 5_555
H1 B1 B2 126.92(15) 18_555 1_555 9_555
H1 B1 B1 126.50(17) 18_555 1_555 14_555
H1 B1 B1 22.83(16) 18_555 1_555 18_555
H1 B1 B2 70.49(15) 18_555 1_555 22_555
H1 B1 B2 70.238(88) 18_555 1_555 5_555
H1 B1 H1 98.92(17) 18_555 1_555 1_555
H1 B1 H1 139.63(21) 14_555 1_555 18_555
H1 B1 H2 70.14(14) 14_555 1_555 22_555
H1 B1 Li1 74.21(20) 14_555 1_555 2_645
H1 B1 H2 140.37(19) 14_555 1_555 5_555
H1 B1 B2 69.889(89) 14_555 1_555 9_555
H1 B1 B1 22.83(16) 14_555 1_555 14_555
H1 B1 B1 126.50(17) 14_555 1_555 18_555
H1 B1 B2 69.30(15) 14_555 1_555 22_555
H1 B1 B2 127.07(15) 14_555 1_555 5_555
H1 B1 H1 98.92(17) 14_555 1_555 1_555
H2 B1 H1 70.765(61) 9_555 1_555 14_555
H2 B1 H1 140.29(19) 9_555 1_555 18_555
H2 B1 H2 138.87(23) 9_555 1_555 22_555
H2 B1 Li1 49.69(22) 9_555 1_555 2_645
H2 B1 H2 71.35(14) 9_555 1_555 5_555
H2 B1 B2 22.67(17) 9_555 1_555 9_555
H2 B1 B1 69.70(12) 9_555 1_555 14_555
H2 B1 B1 126.78(18) 9_555 1_555 18_555
H2 B1 B2 125.81(21) 9_555 1_555 22_555
H2 B1 B2 70.13(16) 9_555 1_555 5_555
H2 B1 H1 99.28(19) 9_555 1_555 1_555
B2 B1 H2 112.67(17) 14_555 1_555 9_555
B2 B1 H1 91.81(15) 14_555 1_555 14_555
B2 B1 H1 56.12(17) 14_555 1_555 18_555
B2 B1 H2 56.78(16) 14_555 1_555 22_555
B2 B1 Li1 160.07(19) 14_555 1_555 2_645
B2 B1 H2 92.18(18) 14_555 1_555 5_555
B2 B1 B1 72.180(53) 14_555 1_555 14_555
B2 B1 B1 35.599(75) 14_555 1_555 18_555
B2 B1 B2 36.366(63) 14_555 1_555 22_555
B2 B1 B2 72.288(85) 14_555 1_555 5_555
B2 B1 H1 148.049(57) 14_555 1_555 1_555
B1 B1 B2 36.054(10) 9_555 1_555 14_555
B1 B1 H2 91.44(16) 9_555 1_555 9_555
B1 B1 H1 112.83(16) 9_555 1_555 14_555
B1 B1 H1 56.59(15) 9_555 1_555 18_555
B1 B1 H2 92.14(16) 9_555 1_555 22_555
B1 B1 Li1 137.473(81) 9_555 1_555 2_645
B1 B1 H2 57.09(18) 9_555 1_555 5_555
B1 B1 B2 71.908(37) 9_555 1_555 9_555
B1 B1 B1 36.111(44) 9_555 1_555 18_555
B1 B1 B2 72.411(66) 9_555 1_555 22_555
B1 B1 B2 36.236(76) 9_555 1_555 5_555
B1 B1 H1 148.247(14) 9_555 1_555 1_555
B1 B1 B2 60.355(56) 5_555 1_555 14_555
B1 B1 H2 55.93(18) 5_555 1_555 9_555
B1 B1 H1 56.59(15) 5_555 1_555 14_555
B1 B1 H1 112.83(16) 5_555 1_555 18_555
B1 B1 H2 91.44(16) 5_555 1_555 22_555
B1 B1 Li1 99.77(19) 5_555 1_555 2_645
B1 B1 H2 92.15(16) 5_555 1_555 5_555
B1 B1 B2 35.536(75) 5_555 1_555 9_555
B1 B1 B1 36.111(44) 5_555 1_555 14_555
B1 B1 B2 71.785(67) 5_555 1_555 22_555
B1 B1 B2 72.222(37) 5_555 1_555 5_555
B1 B1 H1 148.247(14) 5_555 1_555 1_555
B2 B1 B1 36.252(59) 1_555 1_555 5_555
B2 B1 B1 35.625(59) 1_555 1_555 9_555
B2 B1 B2 60.013(40) 1_555 1_555 14_555
B2 B1 H2 56.56(17) 1_555 1_555 9_555
B2 B1 H1 92.07(15) 1_555 1_555 14_555
B2 B1 H1 91.38(15) 1_555 1_555 18_555
B2 B1 H2 112.86(16) 1_555 1_555 22_555
B2 B1 Li1 105.51(14) 1_555 1_555 2_645
B2 B1 H2 56.88(17) 1_555 1_555 5_555
B2 B1 B2 36.286(58) 1_555 1_555 9_555
B2 B1 B1 72.361(57) 1_555 1_555 14_555
B2 B1 B1 71.735(58) 1_555 1_555 18_555
B2 B1 B2 35.974(57) 1_555 1_555 5_555
B2 B1 B2 59.801(41) 18_555 1_555 1_555
B2 B1 B1 35.934(11) 18_555 1_555 5_555
B2 B1 B1 59.717(56) 18_555 1_555 9_555
B2 B1 B2 36.076(30) 18_555 1_555 14_555
B2 B1 H2 91.05(17) 18_555 1_555 9_555
B2 B1 H1 56.70(17) 18_555 1_555 14_555
B2 B1 H1 91.40(15) 18_555 1_555 18_555
B2 B1 H2 56.54(16) 18_555 1_555 22_555
B2 B1 Li1 126.14(19) 18_555 1_555 2_645
B2 B1 H2 113.15(17) 18_555 1_555 5_555
B2 B1 B2 71.470(85) 18_555 1_555 9_555
B2 B1 B1 36.108(74) 18_555 1_555 14_555
B2 B1 B1 71.675(52) 18_555 1_555 18_555
B2 B1 B2 35.860(58) 18_555 1_555 22_555
B2 B1 H1 148.645(58) 18_555 1_555 1_555
H1 B1 B2 164.15(14) 12_555 1_555 18_555
H1 B1 B2 109.91(19) 12_555 1_555 1_555
H1 B1 B1 128.59(15) 12_555 1_555 5_555
H1 B1 B1 120.12(15) 12_555 1_555 9_555
H1 B1 B2 152.28(12) 12_555 1_555 14_555
H1 B1 H2 73.12(10) 12_555 1_555 9_555
H1 B1 H1 115.12(15) 12_555 1_555 14_555
H1 B1 H1 101.28(24) 12_555 1_555 18_555
H1 B1 H2 136.69(33) 12_555 1_555 22_555
H1 B1 Li1 41.58(13) 12_555 1_555 2_645
H1 B1 H2 63.19(17) 12_555 1_555 5_555
H1 B1 B2 93.16(18) 12_555 1_555 9_555
H1 B1 B1 132.21(12) 12_555 1_555 14_555
H1 B1 B1 118.35(15) 12_555 1_555 18_555
H1 B1 B2 158.95(18) 12_555 1_555 22_555
H1 B1 B2 85.46(17) 12_555 1_555 5_555
H1 B1 H1 38.71(19) 12_555 1_555 1_555
B1 B2 H2 121.355(58) 9_555 1_555 1_555
B1 B2 B1 60.407(70) 22_555 1_555 9_555
B2 B2 B1 108.395(91) 5_555 1_555 22_555
B2 B2 B1 60.68(15) 5_555 1_555 9_555
B2 B2 H2 121.816(38) 5_555 1_555 1_555
B2 B2 B1 107.385(99) 9_555 1_555 22_555
B2 B2 B1 108.59(11) 9_555 1_555 9_555
B2 B2 H2 121.816(38) 9_555 1_555 1_555
B1 B2 B2 59.02(15) 5_555 1_555 9_555
B1 B2 B2 107.27(12) 5_555 1_555 5_555
B1 B2 B1 59.849(70) 5_555 1_555 22_555
B1 B2 B1 108.228(92) 5_555 1_555 9_555
B1 B2 H2 121.951(57) 5_555 1_555 1_555
H1 B2 B1 127.31(18) 9_555 1_555 5_555
H1 B2 B2 127.75(21) 9_555 1_555 9_555
H1 B2 B2 71.05(20) 9_555 1_555 5_555
H1 B2 B1 70.71(13) 9_555 1_555 22_555
H1 B2 B1 23.15(17) 9_555 1_555 9_555
H1 B2 H2 98.20(20) 9_555 1_555 1_555
H1 B2 H1 71.426(82) 22_555 1_555 9_555
H1 B2 B1 70.016(99) 22_555 1_555 5_555
H1 B2 B2 126.00(18) 22_555 1_555 9_555
H1 B2 B2 127.39(18) 22_555 1_555 5_555
H1 B2 B1 22.86(16) 22_555 1_555 22_555
H1 B2 B1 70.366(98) 22_555 1_555 9_555
H1 B2 H2 98.86(16) 22_555 1_555 1_555
H2 B2 H1 138.88(23) 9_555 1_555 22_555
H2 B2 H1 140.95(23) 9_555 1_555 9_555
H2 B2 B1 69.07(18) 9_555 1_555 5_555
H2 B2 B2 22.78(17) 9_555 1_555 9_555
H2 B2 B2 70.069(84) 9_555 1_555 5_555
H2 B2 B1 125.93(19) 9_555 1_555 22_555
H2 B2 B1 127.42(19) 9_555 1_555 9_555
H2 B2 H2 99.04(18) 9_555 1_555 1_555
H2 B2 H2 71.057(42) 5_555 1_555 9_555
H2 B2 H1 140.89(23) 5_555 1_555 22_555
H2 B2 H1 71.79(18) 5_555 1_555 9_555
H2 B2 B1 125.88(19) 5_555 1_555 5_555
H2 B2 B2 70.069(84) 5_555 1_555 9_555
H2 B2 B2 22.78(17) 5_555 1_555 5_555
H2 B2 B1 127.32(18) 5_555 1_555 22_555
H2 B2 B1 70.61(18) 5_555 1_555 9_555
H2 B2 H2 99.04(18) 5_555 1_555 1_555
H1 B2 H2 138.86(23) 5_555 1_555 5_555
H1 B2 H2 69.88(18) 5_555 1_555 9_555
H1 B2 H1 70.880(82) 5_555 1_555 22_555
H1 B2 H1 140.34(19) 5_555 1_555 9_555
H1 B2 B1 22.67(17) 5_555 1_555 5_555
H1 B2 B2 68.95(20) 5_555 1_555 9_555
H1 B2 B2 125.79(21) 5_555 1_555 5_555
H1 B2 B1 69.79(13) 5_555 1_555 22_555
H1 B2 B1 126.88(18) 5_555 1_555 9_555
H1 B2 H2 99.28(19) 5_555 1_555 1_555
Li1 B2 H1 45.77(24) 7_456 1_555 5_555
Li1 B2 H2 143.88(14) 7_456 1_555 5_555
Li1 B2 H2 87.97(25) 7_456 1_555 9_555
Li1 B2 H1 73.16(15) 7_456 1_555 22_555
Li1 B2 H1 130.16(21) 7_456 1_555 9_555
Li1 B2 B1 68.10(18) 7_456 1_555 5_555
Li1 B2 B2 101.37(26) 7_456 1_555 9_555
Li1 B2 B2 157.33(19) 7_456 1_555 5_555
Li1 B2 B1 88.79(10) 7_456 1_555 22_555
Li1 B2 B1 141.92(15) 7_456 1_555 9_555
Li1 B2 H2 54.50(18) 7_456 1_555 1_555
B1 B2 Li1 156.48(12) 18_555 1_555 7_456
B1 B2 H1 112.67(17) 18_555 1_555 5_555
B1 B2 H2 56.59(16) 18_555 1_555 5_555
B1 B2 H2 92.16(17) 18_555 1_555 9_555
B1 B2 H1 91.81(15) 18_555 1_555 22_555
B1 B2 H1 56.89(16) 18_555 1_555 9_555
B1 B2 B2 72.526(97) 18_555 1_555 9_555
B1 B2 B2 36.249(44) 18_555 1_555 5_555
B1 B2 B1 72.161(58) 18_555 1_555 22_555
B1 B2 B1 36.068(21) 18_555 1_555 9_555
B1 B2 H2 148.049(57) 18_555 1_555 1_555
B2 B2 B1 35.684(50) 14_555 1_555 18_555
B2 B2 Li1 124.124(72) 14_555 1_555 7_456
B2 B2 H1 91.90(17) 14_555 1_555 5_555
B2 B2 H2 91.53(16) 14_555 1_555 5_555
B2 B2 H2 112.78(17) 14_555 1_555 9_555
B2 B2 H1 56.91(17) 14_555 1_555 22_555
B2 B2 H1 56.79(16) 14_555 1_555 9_555
B2 B2 B1 72.339(78) 14_555 1_555 5_555
B2 B2 B2 71.928(28) 14_555 1_555 5_555
B2 B2 B1 36.479(89) 14_555 1_555 22_555
B2 B2 B1 35.889(32) 14_555 1_555 9_555
B2 B2 H2 148.184(38) 14_555 1_555 1_555
B2 B2 B2 36.144(55) 18_555 1_555 14_555
B2 B2 B1 60.119(20) 18_555 1_555 18_555
B2 B2 Li1 96.37(13) 18_555 1_555 7_456
B2 B2 H1 56.46(16) 18_555 1_555 5_555
B2 B2 H2 112.78(17) 18_555 1_555 5_555
B2 B2 H2 91.53(16) 18_555 1_555 9_555
B2 B2 H1 56.08(17) 18_555 1_555 22_555
B2 B2 H1 91.93(17) 18_555 1_555 9_555
B2 B2 B1 36.203(32) 18_555 1_555 5_555
B2 B2 B2 71.928(28) 18_555 1_555 9_555
B2 B2 B1 35.465(87) 18_555 1_555 22_555
B2 B2 B1 72.028(78) 18_555 1_555 9_555
B2 B2 H2 148.184(38) 18_555 1_555 1_555
B1 B2 B2 60.293(49) 1_555 1_555 18_555
B1 B2 B2 59.868(48) 1_555 1_555 14_555
B1 B2 B1 36.085(14) 1_555 1_555 18_555
B1 B2 Li1 134.08(21) 1_555 1_555 7_456
B1 B2 H1 91.37(15) 1_555 1_555 5_555
B1 B2 H2 55.99(18) 1_555 1_555 5_555
B1 B2 H2 56.82(18) 1_555 1_555 9_555
B1 B2 H1 112.86(16) 1_555 1_555 22_555
B1 B2 H1 92.09(16) 1_555 1_555 9_555
B1 B2 B1 71.840(27) 1_555 1_555 5_555
B1 B2 B2 36.445(90) 1_555 1_555 9_555
B1 B2 B2 35.434(90) 1_555 1_555 5_555
B1 B2 B1 72.153(27) 1_555 1_555 9_555
B1 B2 B1 35.965(14) 14_555 1_555 1_555
B1 B2 B2 36.191(50) 14_555 1_555 18_555
B1 B2 B2 59.906(18) 14_555 1_555 14_555
B1 B2 B1 59.928(29) 14_555 1_555 18_555
B1 B2 Li1 101.56(20) 14_555 1_555 7_456
B1 B2 H1 56.32(16) 14_555 1_555 5_555
B1 B2 H2 91.05(17) 14_555 1_555 5_555
B1 B2 H2 56.35(16) 14_555 1_555 9_555
B1 B2 H1 91.40(15) 14_555 1_555 22_555
B1 B2 H1 113.15(17) 14_555 1_555 9_555
B1 B2 B1 35.877(20) 14_555 1_555 5_555
B1 B2 B2 35.745(42) 14_555 1_555 9_555
B1 B2 B2 71.398(98) 14_555 1_555 5_555
B1 B2 B1 71.655(57) 14_555 1_555 22_555
B1 B2 H2 148.645(58) 14_555 1_555 1_555
H1 B2 B1 112.62(11) 11_555 1_555 14_555
H1 B2 B1 108.19(13) 11_555 1_555 1_555
H1 B2 B2 142.69(16) 11_555 1_555 18_555
H1 B2 B2 167.77(14) 11_555 1_555 14_555
H1 B2 B1 132.95(16) 11_555 1_555 18_555
H1 B2 Li1 65.34(19) 11_555 1_555 7_456
H1 B2 H1 90.98(12) 11_555 1_555 5_555
H1 B2 H2 78.55(30) 11_555 1_555 5_555
H1 B2 H2 57.37(16) 11_555 1_555 9_555
H1 B2 H1 135.06(12) 11_555 1_555 22_555
H1 B2 H1 125.00(30) 11_555 1_555 9_555
H1 B2 B1 107.64(21) 11_555 1_555 5_555
H1 B2 B2 79.957(94) 11_555 1_555 9_555
H1 B2 B2 96.82(17) 11_555 1_555 5_555
H1 B2 B1 154.12(23) 11_555 1_555 22_555
H1 B2 B1 142.02(23) 11_555 1_555 9_555
H1 B2 H2 42.39(12) 11_555 1_555 1_555
Li1 H1 B1 102.73(39) 2_645 1_555 1_555
H1 H1 Li1 56.66(28) 20_554 1_555 2_645
H1 H1 B1 155.93(15) 20_554 1_555 1_555
H1 H1 Li1 56.66(28) 12_555 1_555 2_645
H1 H1 B1 122.00(27) 12_555 1_555 1_555
H2 H1 H1 103.91(55) 6_554 1_555 12_555
H2 H1 H1 73.89(38) 6_554 1_555 20_554
H2 H1 Li1 130.34(57) 6_554 1_555 2_645
H2 H1 B1 123.88(38) 6_554 1_555 1_555
B2 H1 H2 131.03(23) 5_555 1_555 6_554
B2 H1 H1 89.09(22) 5_555 1_555 12_555
B2 H1 H1 146.33(19) 5_555 1_555 20_554
B2 H1 Li1 96.43(28) 5_555 1_555 2_645
B2 H1 B1 35.49(17) 5_555 1_555 1_555
B2 H1 B2 67.13(31) 22_555 1_555 5_555
B2 H1 H2 92.12(31) 22_555 1_555 6_554
B2 H1 H1 156.22(42) 22_555 1_555 12_555
B2 H1 H1 142.94(41) 22_555 1_555 20_554
B2 H1 Li1 123.95(43) 22_555 1_555 2_645
B2 H1 B1 35.42(16) 22_555 1_555 1_555
B1 H1 B2 40.10(18) 18_555 1_555 22_555
B1 H1 B2 39.99(17) 18_555 1_555 5_555
B1 H1 H2 95.75(21) 18_555 1_555 6_554
B1 H1 H1 119.42(29) 18_555 1_555 12_555
B1 H1 H1 168.46(19) 18_555 1_555 20_554
B1 H1 Li1 133.91(49) 18_555 1_555 2_645
B1 H1 B1 35.42(16) 18_555 1_555 1_555
B1 H1 B1 66.82(31) 14_555 1_555 18_555
B1 H1 B2 39.40(18) 14_555 1_555 22_555
B1 H1 B2 66.99(31) 14_555 1_555 5_555
B1 H1 H2 123.11(44) 14_555 1_555 6_554
B1 H1 H1 132.32(13) 14_555 1_555 12_555
B1 H1 H1 122.95(34) 14_555 1_555 20_554
B1 H1 Li1 84.56(29) 14_555 1_555 2_645
B1 H1 B1 35.42(16) 14_555 1_555 1_555
B2 H1 B1 39.71(17) 9_555 1_555 14_555
B2 H1 B1 66.97(31) 9_555 1_555 18_555
B2 H1 B2 66.63(31) 9_555 1_555 22_555
B2 H1 B2 40.01(18) 9_555 1_555 5_555
B2 H1 H2 158.65(57) 9_555 1_555 6_554
B2 H1 H1 95.80(14) 9_555 1_555 12_555
B2 H1 H1 124.25(12) 9_555 1_555 20_554
B2 H1 Li1 67.98(24) 9_555 1_555 2_645
B2 H1 B1 35.38(16) 9_555 1_555 1_555
H2 H1 B2 114.86(48) 2_554 1_555 9_555
H2 H1 B1 143.80(61) 2_554 1_555 14_555
H2 H1 B1 79.61(28) 2_554 1_555 18_555
H2 H1 B2 116.33(30) 2_554 1_555 22_555
H2 H1 B2 78.77(36) 2_554 1_555 5_555
H2 H1 H2 71.70(71) 2_554 1_555 6_554
H2 H1 H1 54.99(16) 2_554 1_555 12_555
H2 H1 H1 92.09(24) 2_554 1_555 20_554
H2 H1 Li1 111.50(21) 2_554 1_555 2_645
H2 H1 B1 108.39(46) 2_554 1_555 1_555
H2 H1 H2 135.10(61) 16_554 1_555 2_554
H2 H1 B2 109.43(30) 16_554 1_555 9_555
H2 H1 B1 73.35(24) 16_554 1_555 14_555
H2 H1 B1 112.34(47) 16_554 1_555 18_555
H2 H1 B2 74.82(33) 16_554 1_555 22_555
H2 H1 B2 138.55(59) 16_554 1_555 5_555
H2 H1 H2 64.28(23) 16_554 1_555 6_554
H2 H1 H1 127.92(69) 16_554 1_555 12_555
H2 H1 H1 68.17(69) 16_554 1_555 20_554
H2 H1 Li1 91.27(39) 16_554 1_555 2_645
H2 H1 B1 103.10(43) 16_554 1_555 1_555
H2 H1 H2 161.60(41) 5_555 1_555 16_554
H2 H1 H2 60.00(47) 5_555 1_555 2_554
H2 H1 B2 54.94(10) 5_555 1_555 9_555
H2 H1 B1 88.68(16) 5_555 1_555 14_555
H2 H1 B1 54.897(66) 5_555 1_555 18_555
H2 H1 B2 88.87(17) 5_555 1_555 22_555
H2 H1 B2 23.15(17) 5_555 1_555 5_555
H2 H1 H2 126.02(26) 5_555 1_555 6_554
H2 H1 H1 67.53(30) 5_555 1_555 12_555
H2 H1 H1 127.28(30) 5_555 1_555 20_554
H2 H1 Li1 90.88(22) 5_555 1_555 2_645
H2 H1 B1 58.645(58) 5_555 1_555 1_555
H2 H1 H2 108.65(11) 22_555 1_555 5_555
H2 H1 H2 57.58(44) 22_555 1_555 16_554
H2 H1 H2 116.07(17) 22_555 1_555 2_554
H2 H1 B2 87.95(15) 22_555 1_555 9_555
H2 H1 B1 53.988(83) 22_555 1_555 14_555
H2 H1 B1 54.795(83) 22_555 1_555 18_555
H2 H1 B2 22.86(16) 22_555 1_555 22_555
H2 H1 B2 88.59(15) 22_555 1_555 5_555
H2 H1 H2 71.39(46) 22_555 1_555 6_554
H2 H1 H1 171.05(20) 22_555 1_555 12_555
H2 H1 H1 124.01(30) 22_555 1_555 20_554
H2 H1 Li1 132.22(29) 22_555 1_555 2_645
H1 H1 H2 60.40(11) 18_555 1_555 22_555
H1 H1 H2 60.305(49) 18_555 1_555 5_555
H1 H1 H2 113.95(38) 18_555 1_555 16_554
H1 H1 H2 61.58(30) 18_555 1_555 2_554
H1 H1 B2 88.39(15) 18_555 1_555 9_555
H1 H1 B1 88.16(15) 18_555 1_555 14_555
H1 H1 B1 22.83(16) 18_555 1_555 18_555
H1 H1 B2 54.769(89) 18_555 1_555 22_555
H1 H1 B2 54.612(30) 18_555 1_555 5_555
H1 H1 H2 76.93(24) 18_555 1_555 6_554
H1 H1 H1 111.47(28) 18_555 1_555 12_555
H1 H1 H1 145.72(13) 18_555 1_555 20_554
H1 H1 Li1 150.47(27) 18_555 1_555 2_645
H1 H1 B1 58.247(14) 18_555 1_555 1_555
H1 H1 H1 107.779(88) 14_555 1_555 18_555
H1 H1 H2 59.29(11) 14_555 1_555 22_555
H1 H1 H2 108.333(78) 14_555 1_555 5_555
H1 H1 H2 55.09(29) 14_555 1_555 16_554
H1 H1 H2 166.61(46) 14_555 1_555 2_554
H1 H1 B2 54.351(29) 14_555 1_555 9_555
H1 H1 B1 22.83(16) 14_555 1_555 14_555
H1 H1 B1 88.16(15) 14_555 1_555 18_555
H1 H1 B2 53.962(88) 14_555 1_555 22_555
H1 H1 B2 88.37(15) 14_555 1_555 5_555
H1 H1 H2 115.36(42) 14_555 1_555 6_554
H1 H1 H1 129.28(10) 14_555 1_555 12_555
H1 H1 H1 100.76(24) 14_555 1_555 20_554
H1 H1 Li1 73.34(29) 14_555 1_555 2_645
H1 H1 B1 58.247(14) 14_555 1_555 1_555
H2 H1 H1 59.749(49) 9_555 1_555 14_555
H2 H1 H1 108.015(77) 9_555 1_555 18_555
H2 H1 H2 107.32(11) 9_555 1_555 22_555
H2 H1 H2 60.30(12) 9_555 1_555 5_555
H2 H1 H2 109.67(17) 9_555 1_555 16_554
H2 H1 H2 113.95(39) 9_555 1_555 2_554
H2 H1 B2 22.67(17) 9_555 1_555 9_555
H2 H1 B1 54.210(66) 9_555 1_555 14_555
H2 H1 B1 88.24(16) 9_555 1_555 18_555
H2 H1 B2 87.78(17) 9_555 1_555 22_555
H2 H1 B2 54.51(10) 9_555 1_555 5_555
H2 H1 H2 173.68(26) 9_555 1_555 6_554
H2 H1 H1 78.19(14) 9_555 1_555 12_555
H2 H1 H1 102.534(95) 9_555 1_555 20_554
H2 H1 Li1 45.87(37) 9_555 1_555 2_645
H2 H1 B1 58.049(57) 9_555 1_555 1_555
B1 H1 H2 99.75(14) 20_554 1_555 9_555
B1 H1 H1 82.91(23) 20_554 1_555 14_555
B1 H1 H1 151.99(14) 20_554 1_555 18_555
B1 H1 H2 108.10(17) 20_554 1_555 22_555
B1 H1 H2 142.09(13) 20_554 1_555 5_555
B1 H1 H2 50.68(38) 20_554 1_555 16_554
B1 H1 H2 110.29(55) 20_554 1_555 2_554
B1 H1 B2 117.89(14) 20_554 1_555 9_555
B1 H1 B1 105.64(18) 20_554 1_555 14_555
B1 H1 B1 162.83(17) 20_554 1_555 18_555
B1 H1 B2 124.45(18) 20_554 1_555 22_555
B1 H1 B2 153.29(13) 20_554 1_555 5_555
B1 H1 H2 75.12(25) 20_554 1_555 6_554
B1 H1 H1 77.32(31) 20_554 1_555 12_555
B1 H1 H1 19.28(33) 20_554 1_555 20_554
B1 H1 Li1 56.89(23) 20_554 1_555 2_645
B1 H1 B1 140.82(23) 20_554 1_555 1_555
B2 H1 B1 81.84(30) 6_554 1_555 20_554
B2 H1 H2 164.88(17) 6_554 1_555 9_555
B2 H1 H1 135.12(17) 6_554 1_555 14_555
B2 H1 H1 72.34(24) 6_554 1_555 18_555
B2 H1 H2 86.20(19) 6_554 1_555 22_555
B2 H1 H2 109.55(18) 6_554 1_555 5_555
B2 H1 H2 83.09(20) 6_554 1_555 16_554
B2 H1 H2 52.28(39) 6_554 1_555 2_554
B2 H1 B2 160.26(33) 6_554 1_555 9_555
B2 H1 B1 140.06(19) 6_554 1_555 14_555
B2 H1 B1 94.42(17) 6_554 1_555 18_555
B2 H1 B2 103.82(14) 6_554 1_555 22_555
B2 H1 B2 120.92(20) 6_554 1_555 5_555
B2 H1 H2 19.78(35) 6_554 1_555 6_554
B2 H1 H1 87.58(19) 6_554 1_555 12_555
B2 H1 H1 74.10(22) 6_554 1_555 20_554
B2 H1 Li1 128.51(55) 6_554 1_555 2_645
B2 H1 B1 128.46(24) 6_554 1_555 1_555
Li1 H1 B2 50.285(88) 4_544 1_555 6_554
Li1 H1 B1 114.77(26) 4_544 1_555 20_554
Li1 H1 H2 138.41(25) 4_544 1_555 9_555
Li1 H1 H1 100.80(18) 4_544 1_555 14_555
Li1 H1 H1 38.81(22) 4_544 1_555 18_555
Li1 H1 H2 41.56(18) 4_544 1_555 22_555
Li1 H1 H2 98.91(22) 4_544 1_555 5_555
Li1 H1 H2 78.59(24) 4_544 1_555 16_554
Li1 H1 H2 76.10(27) 4_544 1_555 2_554
Li1 H1 B2 115.74(40) 4_544 1_555 9_555
Li1 H1 B1 92.95(27) 4_544 1_555 14_555
Li1 H1 B1 52.60(17) 4_544 1_555 18_555
Li1 H1 B2 54.11(12) 4_544 1_555 22_555
Li1 H1 B2 91.62(29) 4_544 1_555 5_555
Li1 H1 H2 44.19(15) 4_544 1_555 6_554
Li1 H1 H1 129.91(15) 4_544 1_555 12_555
Li1 H1 H1 117.80(36) 4_544 1_555 20_554
Li1 H1 Li1 169.85(29) 4_544 1_555 2_645
Li1 H1 B1 80.37(25) 4_544 1_555 1_555
Li1 H2 B2 99.22(37) 7_456 1_555 1_555
H1 H2 Li1 86.77(48) 11_555 1_555 7_456
H1 H2 B2 117.83(39) 11_555 1_555 1_555
B1 H2 H1 137.76(52) 9_555 1_555 11_555
B1 H2 Li1 122.02(40) 9_555 1_555 7_456
B1 H2 B2 35.49(17) 9_555 1_555 1_555
B1 H2 B1 40.05(17) 22_555 1_555 9_555
B1 H2 H1 146.88(38) 22_555 1_555 11_555
B1 H2 Li1 82.00(24) 22_555 1_555 7_456
B1 H2 B2 35.42(16) 22_555 1_555 1_555
B2 H2 B1 67.12(31) 5_555 1_555 22_555
B2 H2 B1 40.23(19) 5_555 1_555 9_555
B2 H2 H1 97.96(36) 5_555 1_555 11_555
B2 H2 Li1 129.81(50) 5_555 1_555 7_456
B2 H2 B2 35.40(16) 5_555 1_555 1_555
B2 H2 B2 39.86(17) 9_555 1_555 5_555
B2 H2 B1 66.63(31) 9_555 1_555 22_555
B2 H2 B1 67.13(31) 9_555 1_555 9_555
B2 H2 H1 82.89(23) 9_555 1_555 11_555
B2 H2 Li1 92.32(36) 9_555 1_555 7_456
B2 H2 B2 35.40(16) 9_555 1_555 1_555
B1 H2 B2 39.26(19) 5_555 1_555 9_555
B1 H2 B2 66.63(31) 5_555 1_555 5_555
B1 H2 B1 39.77(17) 5_555 1_555 22_555
B1 H2 B1 66.98(31) 5_555 1_555 9_555
B1 H2 H1 107.58(23) 5_555 1_555 11_555
B1 H2 Li1 64.40(25) 5_555 1_555 7_456
B1 H2 B2 35.38(16) 5_555 1_555 1_555
H1 H2 B1 127.69(54) 2_555 1_555 5_555
H1 H2 B2 88.43(38) 2_555 1_555 9_555
H1 H2 B2 70.35(25) 2_555 1_555 5_555
H1 H2 B1 135.64(46) 2_555 1_555 22_555
H1 H2 B1 97.27(23) 2_555 1_555 9_555
H1 H2 H1 51.13(31) 2_555 1_555 11_555
H1 H2 Li1 137.48(32) 2_555 1_555 7_456
H1 H2 B2 105.42(42) 2_555 1_555 1_555
H2 H2 H1 107.52(47) 11_455 1_555 2_555
H2 H2 B1 114.84(21) 11_455 1_555 5_555
H2 H2 B2 140.70(34) 11_455 1_555 9_555
H2 H2 B2 111.42(26) 11_455 1_555 5_555
H2 H2 B1 77.56(10) 11_455 1_555 22_555
H2 H2 B1 75.21(12) 11_455 1_555 9_555
H2 H2 H1 135.13(46) 11_455 1_555 11_555
H2 H2 Li1 98.42(21) 11_455 1_555 7_456
H2 H2 B2 105.34(19) 11_455 1_555 1_555
H2 H2 H2 66.98(28) 6_555 1_555 11_455
H2 H2 H1 63.69(62) 6_555 1_555 2_555
H2 H2 B1 162.77(20) 6_555 1_555 5_555
H2 H2 B2 148.32(25) 6_555 1_555 9_555
H2 H2 B2 129.82(37) 6_555 1_555 5_555
H2 H2 B1 144.26(22) 6_555 1_555 22_555
H2 H2 B1 127.89(37) 6_555 1_555 9_555
H2 H2 H1 68.17(34) 6_555 1_555 11_555
H2 H2 Li1 98.42(21) 6_555 1_555 7_456
H2 H2 B2 161.66(28) 6_555 1_555 1_555
H1 H2 H2 61.99(57) 17_555 1_555 6_555
H1 H2 H2 47.55(23) 17_555 1_555 11_455
H1 H2 H1 63.33(48) 17_555 1_555 2_555
H1 H2 B1 132.91(60) 17_555 1_555 5_555
H1 H2 B2 120.29(39) 17_555 1_555 9_555
H1 H2 B2 80.47(27) 17_555 1_555 5_555
H1 H2 B1 97.28(44) 17_555 1_555 22_555
H1 H2 B1 66.13(31) 17_555 1_555 9_555
H1 H2 H1 109.60(34) 17_555 1_555 11_555
H1 H2 Li1 144.37(34) 17_555 1_555 7_456
H1 H2 B2 100.27(44) 17_555 1_555 1_555
H1 H2 H1 44.29(46) 9_555 1_555 17_555
H1 H2 H2 105.11(24) 9_555 1_555 6_555
H1 H2 H2 56.31(21) 9_555 1_555 11_455
H1 H2 H1 90.35(15) 9_555 1_555 2_555
H1 H2 B1 88.68(16) 9_555 1_555 5_555
H1 H2 B2 88.87(17) 9_555 1_555 9_555
H1 H2 B2 55.19(13) 9_555 1_555 5_555
H1 H2 B1 54.963(79) 9_555 1_555 22_555
H1 H2 B1 23.15(17) 9_555 1_555 9_555
H1 H2 H1 140.60(39) 9_555 1_555 11_555
H1 H2 Li1 132.17(23) 9_555 1_555 7_456
H1 H2 B2 58.645(58) 9_555 1_555 1_555
H1 H2 H1 60.407(70) 22_555 1_555 9_555
H1 H2 H1 93.82(38) 22_555 1_555 17_555
H1 H2 H2 123.71(18) 22_555 1_555 6_555
H1 H2 H2 60.43(18) 22_555 1_555 11_455
H1 H2 H1 150.59(21) 22_555 1_555 2_555
H1 H2 B1 54.441(42) 22_555 1_555 5_555
H1 H2 B2 87.95(15) 22_555 1_555 9_555
H1 H2 B2 88.60(15) 22_555 1_555 5_555
H1 H2 B1 22.86(16) 22_555 1_555 22_555
H1 H2 B1 54.703(43) 22_555 1_555 9_555
H1 H2 H1 156.39(28) 22_555 1_555 11_555
H1 H2 Li1 71.85(23) 22_555 1_555 7_456
H2 H2 H1 107.385(99) 9_555 1_555 22_555
H2 H2 H1 108.59(11) 9_555 1_555 9_555
H2 H2 H1 128.36(21) 9_555 1_555 17_555
H2 H2 H2 127.87(14) 9_555 1_555 6_555
H2 H2 H2 163.38(19) 9_555 1_555 11_455
H2 H2 H1 77.41(42) 9_555 1_555 2_555
H2 H2 B1 53.79(12) 9_555 1_555 5_555
H2 H2 B2 22.78(17) 9_555 1_555 9_555
H2 H2 B2 54.471(21) 9_555 1_555 5_555
H2 H2 B1 87.87(16) 9_555 1_555 22_555
H2 H2 B1 88.51(16) 9_555 1_555 9_555
H2 H2 H1 60.44(34) 9_555 1_555 11_555
H2 H2 Li1 87.27(35) 9_555 1_555 7_456
H2 H2 B2 58.184(38) 9_555 1_555 1_555
H2 H2 H1 108.395(91) 5_555 1_555 22_555
H2 H2 H1 60.68(15) 5_555 1_555 9_555
H2 H2 H1 68.77(24) 5_555 1_555 17_555
H2 H2 H2 107.75(23) 5_555 1_555 6_555
H2 H2 H2 111.03(30) 5_555 1_555 11_455
H2 H2 H1 47.86(39) 5_555 1_555 2_555
H2 H2 B1 87.88(16) 5_555 1_555 5_555
H2 H2 B2 54.471(21) 5_555 1_555 9_555
H2 H2 B2 22.78(17) 5_555 1_555 5_555
H2 H2 B1 88.53(16) 5_555 1_555 22_555
H2 H2 B1 54.86(11) 5_555 1_555 9_555
H2 H2 H1 83.75(43) 5_555 1_555 11_555
H2 H2 Li1 146.31(37) 5_555 1_555 7_456
H2 H2 B2 58.184(38) 5_555 1_555 1_555
H1 H2 H2 107.27(12) 5_555 1_555 5_555
H1 H2 H2 59.02(15) 5_555 1_555 9_555
H1 H2 H1 59.849(70) 5_555 1_555 22_555
H1 H2 H1 108.228(92) 5_555 1_555 9_555
H1 H2 H1 151.54(45) 5_555 1_555 17_555
H1 H2 H2 140.16(24) 5_555 1_555 6_555
H1 H2 H2 116.07(21) 5_555 1_555 11_455
H1 H2 H1 135.97(40) 5_555 1_555 2_555
H1 H2 B1 22.67(17) 5_555 1_555 5_555
H1 H2 B2 53.69(13) 5_555 1_555 9_555
H1 H2 B2 87.78(17) 5_555 1_555 5_555
H1 H2 B1 54.274(79) 5_555 1_555 22_555
H1 H2 B1 88.23(16) 5_555 1_555 9_555
H1 H2 H1 97.58(20) 5_555 1_555 11_555
H1 H2 Li1 42.27(37) 5_555 1_555 7_456
H1 H2 B2 58.049(57) 5_555 1_555 1_555

loop_
_geom_bond_atom_site_label_1
_geom_bond_atom_site_label_2
_geom_bond_distance
_geom_bond_site_symmetry_1
_geom_bond_site_symmetry_2
Li1 H1 2.0767(74) 1_555 19_444
Li1 H1 2.0767(74) 1_555 2_444
Li1 H1 2.0767(74) 1_555 11_444
Li1 H2 2.2162(66) 1_555 23_444
Li1 H2 2.2162(66) 1_555 7_444
Li1 H2 2.2162(66) 1_555 10_444
Li1 B1 2.6208(36) 1_555 19_444
Li1 B1 2.6208(36) 1_555 11_444
Li1 B1 2.6208(36) 1_555 2_444
Li1 B2 2.6869(29) 1_555 23_444
Li1 B2 2.6869(29) 1_555 7_444
Li1 B2 2.6869(29) 1_555 10_444
Li1 H1 3.1744(48) 1_555 4_444
Li1 H1 3.1744(48) 1_555 20_444
Li1 H1 3.1744(48) 1_555 13_444
B1 H1 1.205(13) 1_555 1_555
B1 B2 1.7800(32) 1_555 5_555
B1 B2 1.7984(14) 1_555 22_555
B1 B1 1.8002(16) 1_555 18_555
B1 B1 1.8002(16) 1_555 14_555
B1 B2 1.8102(32) 1_555 9_555
B1 H2 2.618(11) 1_555 5_555
B1 Li1 2.6208(36) 1_555 2_645
B1 H2 2.639(11) 1_555 22_555
B1 H1 2.641(11) 1_555 18_555
B1 H1 2.641(11) 1_555 14_555
B1 H2 2.653(11) 1_555 9_555
B1 B2 2.9026(29) 1_555 14_555
B1 B1 2.9088(23) 1_555 9_555
B1 B1 2.9088(23) 1_555 5_555
B1 B2 2.9099(22) 1_555 1_555
B1 B2 2.9212(29) 1_555 18_555
B1 H1 3.095(11) 1_555 12_555
B2 H2 1.205(13) 1_555 1_555
B2 B1 1.7800(32) 1_555 9_555
B2 B1 1.7984(14) 1_555 22_555
B2 B2 1.8034(24) 1_555 5_555
B2 B2 1.8034(24) 1_555 9_555
B2 B1 1.8102(32) 1_555 5_555
B2 H1 2.618(11) 1_555 9_555
B2 H1 2.639(11) 1_555 22_555
B2 H2 2.645(11) 1_555 9_555
B2 H2 2.645(11) 1_555 5_555
B2 H1 2.653(11) 1_555 5_555
B2 Li1 2.6869(29) 1_555 7_456
B2 B1 2.9026(29) 1_555 18_555
B2 B2 2.9068(25) 1_555 14_555
B2 B2 2.9068(25) 1_555 18_555
B2 B1 2.9099(22) 1_555 1_555
B2 B1 2.9212(29) 1_555 14_555
B2 H1 3.1495(95) 1_555 11_555
H1 B1 1.205(13) 1_555 1_555
H1 Li1 2.0767(74) 1_555 2_645
H1 H1 2.282(19) 1_555 20_554
H1 H1 2.282(19) 1_555 12_555
H1 H2 2.401(14) 1_555 6_554
H1 B2 2.618(11) 1_555 5_555
H1 B2 2.639(11) 1_555 22_555
H1 B1 2.641(11) 1_555 18_555
H1 B1 2.641(11) 1_555 14_555
H1 B2 2.653(11) 1_555 9_555
H1 H2 2.8164(91) 1_555 2_554
H1 H2 3.0204(97) 1_555 16_554
H1 H2 3.034(14) 1_555 5_555
H1 H2 3.066(14) 1_555 22_555
H1 H1 3.069(14) 1_555 18_555
H1 H1 3.069(14) 1_555 14_555
H1 H2 3.086(15) 1_555 9_555
H1 B1 3.095(11) 1_555 20_554
H1 B2 3.1495(95) 1_555 6_554
H1 Li1 3.1744(48) 1_555 4_544
H2 B2 1.205(13) 1_555 1_555
H2 Li1 2.2162(66) 1_555 7_456
H2 H1 2.401(14) 1_555 11_555
H2 B1 2.618(11) 1_555 9_555
H2 B1 2.639(11) 1_555 22_555
H2 B2 2.645(11) 1_555 5_555
H2 B2 2.645(11) 1_555 9_555
H2 B1 2.653(11) 1_555 5_555
H2 H1 2.8164(91) 1_555 2_555
H2 H2 2.931(17) 1_555 11_455
H2 H2 2.931(17) 1_555 6_555
H2 H1 3.0204(97) 1_555 17_555
H2 H1 3.034(14) 1_555 9_555
H2 H1 3.066(14) 1_555 22_555
H2 H2 3.074(14) 1_555 9_555
H2 H2 3.074(14) 1_555 5_555
H2 H1 3.086(15) 1_555 5_555
